data_4129735
loop_
_publ_author_name
'Hao, Jingjun'
'Vabre, Boris'
'Zargarian, Davit'

_publ_section_title
;
 Reactions of Phenylhydrosilanes with Pincer-Nickel Complexes: Evidence
 for New Si-O and Si-C Bond Formation Pathways.
;
_journal_issue 48
_journal_name_full 'Journal of the American Chemical Society'
_journal_page_first 15287
_journal_page_last 15298
_journal_paper_doi 10.1021/jacs.5b10066
_journal_volume 137
_journal_year 2015
_chemical_formula_sum 'C24 H38 Ni O2 P2 Si'
_chemical_formula_weight 507.28
_space_group_IT_number 2
_space_group_name_Hall '-P 1'
_space_group_name_H-M_alt 'P -1'
_symmetry_cell_setting triclinic
_symmetry_space_group_name_H-M 'P -1'
_atom_sites_solution_hydrogens geom
_atom_sites_solution_primary direct
_atom_sites_solution_secondary difmap
_audit_creation_method SHELXL-97
_cell_angle_alpha 85.5030(10)
_cell_angle_beta 89.6640(10)
_cell_angle_gamma 74.8940(10)
_cell_formula_units_Z 4
_cell_length_a 10.8153(2)
_cell_length_b 15.1273(3)
_cell_length_c 16.7307(3)
_cell_measurement_temperature 100(2)
_cell_volume 2634.23(9)
_computing_structure_refinement 'SHELXL-97 (Sheldrick, 2008)'
_computing_structure_solution 'SHELXS-97 (Sheldrick, 2008)'
_diffrn_ambient_temperature 100(2)
_diffrn_measured_fraction_theta_full 0.966
_diffrn_measured_fraction_theta_max 0.966
_diffrn_measurement_device_type 'Bruker APEX II'
_diffrn_radiation_monochromator graphite
_diffrn_radiation_source 'fine-focus sealed tube'
_diffrn_radiation_type CuK\a
_diffrn_radiation_wavelength 1.54178
_diffrn_reflns_av_R_equivalents 0.0239
_diffrn_reflns_av_sigmaI/netI 0.0108
_diffrn_reflns_limit_h_max 13
_diffrn_reflns_limit_h_min -13
_diffrn_reflns_limit_k_max 18
_diffrn_reflns_limit_k_min -18
_diffrn_reflns_limit_l_max 19
_diffrn_reflns_limit_l_min -20
_diffrn_reflns_number 104069
_diffrn_reflns_theta_full 71.15
_diffrn_reflns_theta_max 71.15
_diffrn_reflns_theta_min 2.65
_exptl_absorpt_coefficient_mu 2.776
_exptl_absorpt_correction_T_max 0.7318
_exptl_absorpt_correction_T_min 0.7318
_exptl_absorpt_correction_type multi-scan
_exptl_absorpt_process_details 'Sadabs (Sheldrick, 2008)'
_exptl_crystal_colour yellow
_exptl_crystal_density_diffrn 1.279
_exptl_crystal_density_method 'not measured'
_exptl_crystal_description block
_exptl_crystal_F_000 1080
_exptl_crystal_size_max 0.12
_exptl_crystal_size_mid 0.12
_exptl_crystal_size_min 0.12
_refine_diff_density_max 0.459
_refine_diff_density_min -0.225
_refine_diff_density_rms 0.049
_refine_ls_extinction_method none
_refine_ls_goodness_of_fit_ref 0.997
_refine_ls_hydrogen_treatment mixed
_refine_ls_matrix_type full
_refine_ls_number_parameters 576
_refine_ls_number_reflns 9871
_refine_ls_number_restraints 0
_refine_ls_restrained_S_all 0.997
_refine_ls_R_factor_all 0.0273
_refine_ls_R_factor_gt 0.0267
_refine_ls_shift/su_max 0.002
_refine_ls_shift/su_mean 0.000
_refine_ls_structure_factor_coef Fsqd
_refine_ls_weighting_details 'calc w=1/[\s^2^(Fo^2^)+(0.0505P)^2^+1.1270P] where P=(Fo^2^+2Fc^2^)/3'
_refine_ls_weighting_scheme calc
_refine_ls_wR_factor_gt 0.0748
_refine_ls_wR_factor_ref 0.0754
_reflns_number_gt 9629
_reflns_number_total 9871
_reflns_threshold_expression >2sigma(I)
_cod_data_source_file ja5b10066_si_001.cif
_cod_data_source_block bor103
_cod_original_sg_symbol_H-M P-1
_cod_database_code 4129735

loop_
_symmetry_equiv_pos_as_xyz
'x, y, z'
'-x, -y, -z'

loop_
_atom_site_label
_atom_site_type_symbol
_atom_site_fract_x
_atom_site_fract_y
_atom_site_fract_z
_atom_site_U_iso_or_equiv
_atom_site_adp_type
_atom_site_occupancy
_atom_site_symmetry_multiplicity
_atom_site_calc_flag
_atom_site_refinement_flags
Ni21 Ni 0.769518(19) 0.264550(14) 0.305972(12) 0.01499(6) Uani 1 1 d .
Ni11 Ni 0.266947(19) 0.228928(14) 0.849682(12) 0.01545(6) Uani 1 1 d .
P11 P 0.27841(3) 0.24474(2) 0.722078(18) 0.01603(7) Uani 1 1 d .
P22 P 0.77989(3) 0.27928(2) 0.431277(19) 0.01698(7) Uani 1 1 d .
P12 P 0.20796(3) 0.24106(2) 0.970345(19) 0.01738(8) Uani 1 1 d .
P21 P 0.71040(3) 0.27531(2) 0.184171(19) 0.01578(7) Uani 1 1 d .
Si21 Si 0.96196(3) 0.16161(2) 0.28902(2) 0.01915(8) Uani 1 1 d .
Si11 Si 0.46191(3) 0.12871(2) 0.87828(2) 0.01979(8) Uani 1 1 d .
C11 C 0.11263(12) 0.32450(8) 0.83038(8) 0.0165(2) Uani 1 1 d .
C16 C 0.07283(12) 0.36164(9) 0.75315(8) 0.0177(2) Uani 1 1 d .
C13 C -0.05719(12) 0.44688(9) 0.88143(8) 0.0186(3) Uani 1 1 d .
H13 H -0.1013 0.4758 0.9256 0.022 Uiso 1 1 calc R
C17 C 0.60600(12) 0.15925(9) 0.82889(8) 0.0219(3) Uani 1 1 d .
C12 C 0.04370(12) 0.36873(8) 0.89295(8) 0.0170(2) Uani 1 1 d .
C15 C -0.02808(12) 0.43928(9) 0.73764(8) 0.0200(3) Uani 1 1 d .
H15 H -0.0531 0.4629 0.6842 0.024 Uiso 1 1 calc R
C110 C 0.82032(15) 0.20805(12) 0.76014(10) 0.0362(4) Uani 1 1 d .
H110 H 0.8925 0.2243 0.7369 0.043 Uiso 1 1 calc R
C112 C 0.68956(14) 0.10126(10) 0.77945(9) 0.0273(3) Uani 1 1 d .
H112 H 0.6736 0.0444 0.7688 0.033 Uiso 1 1 calc R
C19 C 0.73946(15) 0.26671(11) 0.80860(10) 0.0316(3) Uani 1 1 d .
H19 H 0.7558 0.3235 0.8189 0.038 Uiso 1 1 calc R
C18 C 0.63411(13) 0.24230(10) 0.84226(9) 0.0264(3) Uani 1 1 d .
H18 H 0.5793 0.2833 0.8755 0.032 Uiso 1 1 calc R
C14 C -0.09153(12) 0.48152(9) 0.80275(8) 0.0194(3) Uani 1 1 d .
H14 H -0.1600 0.5353 0.7933 0.023 Uiso 1 1 calc R
C111 C 0.79545(15) 0.12511(12) 0.74553(10) 0.0354(4) Uani 1 1 d .
H111 H 0.8509 0.0846 0.7123 0.043 Uiso 1 1 calc R
C123 C 0.27993(13) 0.15298(9) 0.65669(8) 0.0231(3) Uani 1 1 d .
H123 H 0.2552 0.1817 0.6012 0.028 Uiso 1 1 calc R
C120 C 0.39429(13) 0.30546(9) 0.68326(8) 0.0221(3) Uani 1 1 d .
H120 H 0.4821 0.2659 0.6972 0.026 Uiso 1 1 calc R
C124 C 0.41346(15) 0.08664(10) 0.65362(9) 0.0293(3) Uani 1 1 d .
H12A H 0.4392 0.0573 0.7074 0.044 Uiso 1 1 calc R
H12B H 0.4750 0.1207 0.6345 0.044 Uiso 1 1 calc R
H12C H 0.4116 0.0395 0.6170 0.044 Uiso 1 1 calc R
C122 C 0.37369(15) 0.39316(10) 0.72767(9) 0.0282(3) Uani 1 1 d .
H12D H 0.4374 0.4260 0.7103 0.042 Uiso 1 1 calc R
H12E H 0.3830 0.3767 0.7856 0.042 Uiso 1 1 calc R
H12F H 0.2875 0.4327 0.7155 0.042 Uiso 1 1 calc R
C121 C 0.38609(16) 0.32736(11) 0.59223(9) 0.0314(3) Uani 1 1 d .
H12G H 0.2990 0.3629 0.5767 0.047 Uiso 1 1 calc R
H12H H 0.4071 0.2700 0.5656 0.047 Uiso 1 1 calc R
H12I H 0.4469 0.3632 0.5761 0.047 Uiso 1 1 calc R
C125 C 0.18031(16) 0.10248(11) 0.68508(11) 0.0355(4) Uani 1 1 d .
H12J H 0.1781 0.0553 0.6485 0.053 Uiso 1 1 calc R
H12K H 0.0958 0.1463 0.6856 0.053 Uiso 1 1 calc R
H12L H 0.2032 0.0734 0.7393 0.053 Uiso 1 1 calc R
C130 C 0.13981(13) 0.15116(9) 1.01680(9) 0.0249(3) Uani 1 1 d .
H130 H 0.0912 0.1753 1.0649 0.030 Uiso 1 1 calc R
C131 C 0.04508(15) 0.13054(10) 0.95797(10) 0.0317(3) Uani 1 1 d .
H13A H 0.0909 0.1058 0.9105 0.048 Uiso 1 1 calc R
H13B H -0.0205 0.1872 0.9418 0.048 Uiso 1 1 calc R
H13C H 0.0042 0.0853 0.9839 0.048 Uiso 1 1 calc R
C132 C 0.24439(15) 0.06500(10) 1.04485(10) 0.0325(3) Uani 1 1 d .
H13D H 0.2048 0.0180 1.0686 0.049 Uiso 1 1 calc R
H13E H 0.2996 0.0803 1.0849 0.049 Uiso 1 1 calc R
H13F H 0.2958 0.0415 0.9989 0.049 Uiso 1 1 calc R
C134 C 0.35053(15) 0.35545(11) 1.01266(10) 0.0313(3) Uani 1 1 d .
H13G H 0.2752 0.4077 1.0031 0.047 Uiso 1 1 calc R
H13H H 0.3953 0.3425 0.9621 0.047 Uiso 1 1 calc R
H13I H 0.4082 0.3703 1.0514 0.047 Uiso 1 1 calc R
C135 C 0.24219(16) 0.28585(11) 1.12696(9) 0.0328(3) Uani 1 1 d .
H13J H 0.2967 0.3074 1.1634 0.049 Uiso 1 1 calc R
H13K H 0.2279 0.2278 1.1501 0.049 Uiso 1 1 calc R
H13L H 0.1597 0.3319 1.1192 0.049 Uiso 1 1 calc R
C133 C 0.30817(13) 0.27091(10) 1.04602(8) 0.0249(3) Uani 1 1 d .
H133 H 0.3867 0.2187 1.0547 0.030 Uiso 1 1 calc R
O12 O 0.08135(9) 0.33190(6) 0.97063(5) 0.01997(19) Uani 1 1 d .
O11 O 0.14149(9) 0.31912(6) 0.68988(5) 0.02026(19) Uani 1 1 d .
C21 C 0.60984(12) 0.35457(8) 0.31430(8) 0.0160(2) Uani 1 1 d .
C25 C 0.41984(12) 0.46002(9) 0.25011(8) 0.0186(2) Uani 1 1 d .
H25 H 0.3704 0.4846 0.2029 0.022 Uiso 1 1 calc R
C26 C 0.53332(12) 0.39210(8) 0.24709(8) 0.0162(2) Uani 1 1 d .
C22 C 0.56613(12) 0.38864(8) 0.38710(8) 0.0173(2) Uani 1 1 d .
C23 C 0.45237(12) 0.45600(9) 0.39436(8) 0.0193(3) Uani 1 1 d .
H23 H 0.4246 0.4773 0.4450 0.023 Uiso 1 1 calc R
C24 C 0.38047(12) 0.49123(9) 0.32475(8) 0.0200(3) Uani 1 1 d .
H24 H 0.3027 0.5377 0.3282 0.024 Uiso 1 1 calc R
C27 C 1.10849(12) 0.18713(9) 0.33354(8) 0.0209(3) Uani 1 1 d .
C28 C 1.19903(15) 0.12248(11) 0.38157(11) 0.0362(4) Uani 1 1 d .
H28 H 1.1872 0.0628 0.3937 0.043 Uiso 1 1 calc R
C212 C 1.13078(14) 0.27374(10) 0.31762(9) 0.0268(3) Uani 1 1 d .
H212 H 1.0709 0.3194 0.2852 0.032 Uiso 1 1 calc R
C29 C 1.30660(17) 0.14366(14) 0.41219(12) 0.0473(5) Uani 1 1 d .
H29 H 1.3666 0.0989 0.4452 0.057 Uiso 1 1 calc R
C211 C 1.23755(16) 0.29494(12) 0.34776(10) 0.0349(4) Uani 1 1 d .
H211 H 1.2498 0.3545 0.3362 0.042 Uiso 1 1 calc R
C210 C 1.32587(16) 0.22985(14) 0.39448(11) 0.0412(4) Uani 1 1 d .
H210 H 1.3998 0.2440 0.4145 0.049 Uiso 1 1 calc R
O21 O 0.57504(8) 0.35898(6) 0.17385(5) 0.01788(18) Uani 1 1 d .
O22 O 0.64268(9) 0.35252(6) 0.45469(5) 0.02110(19) Uani 1 1 d .
C223 C 0.65360(13) 0.18063(9) 0.14989(9) 0.0229(3) Uani 1 1 d .
H223 H 0.5996 0.2042 0.1005 0.028 Uiso 1 1 calc R
C220 C 0.80474(13) 0.31375(10) 0.10439(8) 0.0216(3) Uani 1 1 d .
H220 H 0.8859 0.2643 0.1003 0.026 Uiso 1 1 calc R
C221 C 0.84064(15) 0.39965(11) 0.12830(9) 0.0303(3) Uani 1 1 d .
H22A H 0.8973 0.4178 0.0880 0.045 Uiso 1 1 calc R
H22B H 0.8848 0.3863 0.1806 0.045 Uiso 1 1 calc R
H22C H 0.7628 0.4498 0.1317 0.045 Uiso 1 1 calc R
C222 C 0.73724(15) 0.33069(12) 0.02230(9) 0.0318(3) Uani 1 1 d .
H22D H 0.6574 0.3793 0.0245 0.048 Uiso 1 1 calc R
H22E H 0.7180 0.2741 0.0080 0.048 Uiso 1 1 calc R
H22F H 0.7932 0.3496 -0.0181 0.048 Uiso 1 1 calc R
C225 C 0.76287(16) 0.09934(10) 0.12867(11) 0.0345(4) Uani 1 1 d .
H22G H 0.8197 0.0771 0.1755 0.052 Uiso 1 1 calc R
H22H H 0.8115 0.1190 0.0842 0.052 Uiso 1 1 calc R
H22I H 0.7274 0.0499 0.1127 0.052 Uiso 1 1 calc R
C224 C 0.56811(15) 0.15135(10) 0.21488(10) 0.0302(3) Uani 1 1 d .
H22J H 0.5285 0.1059 0.1948 0.045 Uiso 1 1 calc R
H22K H 0.5011 0.2052 0.2286 0.045 Uiso 1 1 calc R
H22L H 0.6202 0.1243 0.2628 0.045 Uiso 1 1 calc R
C233 C 0.89760(13) 0.33619(10) 0.46531(8) 0.0240(3) Uani 1 1 d .
H233 H 0.9848 0.2958 0.4559 0.029 Uiso 1 1 calc R
C231 C 0.91529(15) 0.11919(11) 0.51680(10) 0.0351(4) Uani 1 1 d .
H23A H 0.9146 0.0707 0.5591 0.053 Uiso 1 1 calc R
H23B H 0.9758 0.1536 0.5316 0.053 Uiso 1 1 calc R
H23C H 0.9415 0.0915 0.4663 0.053 Uiso 1 1 calc R
C230 C 0.78107(14) 0.18430(10) 0.50649(9) 0.0271(3) Uani 1 1 d .
H230 H 0.7552 0.2106 0.5589 0.032 Uiso 1 1 calc R
C232 C 0.68359(17) 0.13400(12) 0.48297(12) 0.0416(4) Uani 1 1 d .
H23D H 0.7096 0.1051 0.4330 0.062 Uiso 1 1 calc R
H23E H 0.5993 0.1778 0.4752 0.062 Uiso 1 1 calc R
H23F H 0.6791 0.0867 0.5256 0.062 Uiso 1 1 calc R
C235 C 0.88928(17) 0.35369(13) 0.55408(10) 0.0393(4) Uani 1 1 d .
H23G H 0.9564 0.3828 0.5680 0.059 Uiso 1 1 calc R
H23H H 0.9009 0.2952 0.5865 0.059 Uiso 1 1 calc R
H23I H 0.8052 0.3943 0.5647 0.059 Uiso 1 1 calc R
C234 C 0.88277(17) 0.42639(11) 0.41346(11) 0.0359(4) Uani 1 1 d .
H23J H 0.8002 0.4689 0.4242 0.051(6) Uiso 1 1 calc R
H23K H 0.8863 0.4142 0.3567 0.039(5) Uiso 1 1 calc R
H23L H 0.9523 0.4538 0.4262 0.047(6) Uiso 1 1 calc R
H21A H 0.9989(18) 0.1471(13) 0.2090(11) 0.036(5) Uiso 1 1 d .
H21B H 0.9665(18) 0.0729(13) 0.3206(11) 0.038(5) Uiso 1 1 d .
H11A H 0.4708(18) 0.0378(13) 0.8603(11) 0.038(5) Uiso 1 1 d .
H11B H 0.4986(18) 0.1144(13) 0.9626(12) 0.040(5) Uiso 1 1 d .

loop_
_atom_site_aniso_label
_atom_site_aniso_U_11
_atom_site_aniso_U_22
_atom_site_aniso_U_33
_atom_site_aniso_U_23
_atom_site_aniso_U_13
_atom_site_aniso_U_12
Ni21 0.01489(11) 0.01528(11) 0.01365(11) -0.00278(8) 0.00002(8) -0.00142(8)
Ni11 0.01531(11) 0.01606(11) 0.01302(12) -0.00127(8) 0.00103(8) -0.00060(8)
P11 0.01781(15) 0.01612(15) 0.01340(15) -0.00217(11) 0.00075(11) -0.00278(12)
P22 0.01796(15) 0.01721(15) 0.01307(15) -0.00053(12) 0.00009(11) 0.00001(12)
P12 0.01767(15) 0.01783(15) 0.01344(15) -0.00082(12) 0.00130(11) 0.00095(12)
P21 0.01572(15) 0.01765(15) 0.01435(16) -0.00424(12) 0.00063(11) -0.00416(12)
Si21 0.01595(16) 0.01853(17) 0.02197(18) -0.00558(13) 0.00076(13) -0.00158(13)
Si11 0.01746(17) 0.01981(17) 0.01885(18) -0.00114(13) 0.00114(13) 0.00076(13)
C11 0.0153(6) 0.0152(6) 0.0190(6) -0.0019(5) -0.0005(5) -0.0037(5)
C16 0.0174(6) 0.0187(6) 0.0181(6) -0.0044(5) -0.0004(5) -0.0056(5)
C13 0.0164(6) 0.0180(6) 0.0212(7) -0.0043(5) 0.0020(5) -0.0034(5)
C17 0.0176(6) 0.0267(7) 0.0182(6) 0.0002(5) -0.0014(5) -0.0005(5)
C12 0.0166(6) 0.0180(6) 0.0165(6) 0.0001(5) -0.0007(5) -0.0052(5)
C15 0.0187(6) 0.0215(6) 0.0190(7) 0.0002(5) -0.0049(5) -0.0043(5)
C110 0.0269(8) 0.0488(10) 0.0328(9) 0.0044(7) 0.0051(6) -0.0123(7)
C112 0.0263(7) 0.0276(7) 0.0243(7) -0.0018(6) 0.0026(6) -0.0004(6)
C19 0.0284(7) 0.0365(8) 0.0314(8) 0.0001(6) -0.0041(6) -0.0116(6)
C18 0.0219(7) 0.0312(7) 0.0247(7) -0.0049(6) -0.0024(5) -0.0034(6)
C14 0.0153(6) 0.0168(6) 0.0252(7) -0.0016(5) -0.0035(5) -0.0026(5)
C111 0.0290(8) 0.0424(9) 0.0297(8) -0.0031(7) 0.0100(6) -0.0002(7)
C123 0.0285(7) 0.0213(6) 0.0193(7) -0.0076(5) -0.0008(5) -0.0043(5)
C120 0.0229(6) 0.0232(6) 0.0199(7) 0.0013(5) 0.0032(5) -0.0068(5)
C124 0.0319(8) 0.0244(7) 0.0293(8) -0.0091(6) 0.0033(6) -0.0014(6)
C122 0.0340(8) 0.0258(7) 0.0285(8) -0.0013(6) -0.0001(6) -0.0146(6)
C121 0.0412(9) 0.0318(8) 0.0205(7) 0.0020(6) 0.0078(6) -0.0097(7)
C125 0.0329(8) 0.0302(8) 0.0476(10) -0.0132(7) 0.0001(7) -0.0126(6)
C130 0.0262(7) 0.0219(6) 0.0223(7) 0.0025(5) 0.0071(5) 0.0001(5)
C131 0.0275(7) 0.0269(7) 0.0406(9) 0.0012(6) 0.0036(6) -0.0078(6)
C132 0.0362(8) 0.0240(7) 0.0309(8) 0.0061(6) 0.0020(6) 0.0011(6)
C134 0.0260(7) 0.0378(8) 0.0313(8) -0.0119(6) -0.0002(6) -0.0077(6)
C135 0.0380(8) 0.0365(8) 0.0183(7) -0.0077(6) -0.0017(6) 0.0020(7)
C133 0.0229(7) 0.0286(7) 0.0187(7) -0.0064(5) -0.0029(5) 0.0028(5)
O12 0.0201(4) 0.0205(4) 0.0148(4) -0.0008(3) 0.0020(3) 0.0024(4)
O11 0.0209(4) 0.0223(4) 0.0148(4) -0.0029(4) -0.0019(3) -0.0003(4)
C21 0.0159(6) 0.0140(5) 0.0179(6) -0.0014(5) 0.0013(5) -0.0036(5)
C25 0.0161(6) 0.0204(6) 0.0189(6) 0.0005(5) -0.0021(5) -0.0044(5)
C26 0.0169(6) 0.0171(6) 0.0163(6) -0.0038(5) 0.0026(5) -0.0070(5)
C22 0.0185(6) 0.0168(6) 0.0158(6) 0.0008(5) -0.0002(5) -0.0039(5)
C23 0.0191(6) 0.0208(6) 0.0176(6) -0.0034(5) 0.0035(5) -0.0038(5)
C24 0.0149(6) 0.0191(6) 0.0243(7) -0.0023(5) 0.0017(5) -0.0011(5)
C27 0.0179(6) 0.0259(7) 0.0188(6) -0.0049(5) 0.0028(5) -0.0043(5)
C28 0.0275(8) 0.0319(8) 0.0466(10) 0.0041(7) -0.0084(7) -0.0047(6)
C212 0.0294(7) 0.0315(7) 0.0210(7) 0.0007(6) -0.0004(5) -0.0113(6)
C29 0.0297(9) 0.0551(11) 0.0525(11) 0.0056(9) -0.0169(8) -0.0053(8)
C211 0.0409(9) 0.0469(9) 0.0260(8) -0.0035(7) 0.0029(6) -0.0273(8)
C210 0.0302(8) 0.0659(12) 0.0347(9) -0.0075(8) -0.0033(7) -0.0242(8)
O21 0.0172(4) 0.0216(4) 0.0142(4) -0.0039(3) -0.0005(3) -0.0031(3)
O22 0.0209(4) 0.0239(5) 0.0134(4) -0.0015(4) -0.0003(3) 0.0032(4)
C223 0.0236(7) 0.0222(6) 0.0251(7) -0.0085(5) -0.0011(5) -0.0079(5)
C220 0.0185(6) 0.0294(7) 0.0174(6) -0.0026(5) 0.0028(5) -0.0069(5)
C221 0.0328(8) 0.0373(8) 0.0260(8) 0.0017(6) -0.0010(6) -0.0197(7)
C222 0.0321(8) 0.0501(9) 0.0165(7) -0.0009(6) 0.0018(6) -0.0169(7)
C225 0.0343(8) 0.0264(7) 0.0452(10) -0.0196(7) 0.0031(7) -0.0072(6)
C224 0.0308(7) 0.0263(7) 0.0377(9) -0.0051(6) 0.0028(6) -0.0144(6)
C233 0.0241(7) 0.0275(7) 0.0199(7) -0.0072(5) -0.0030(5) -0.0044(5)
C231 0.0330(8) 0.0298(8) 0.0320(8) 0.0108(6) 0.0037(6) 0.0066(6)
C230 0.0279(7) 0.0248(7) 0.0222(7) 0.0066(5) 0.0049(5) 0.0018(6)
C232 0.0358(9) 0.0324(8) 0.0540(11) 0.0130(8) 0.0066(8) -0.0089(7)
C235 0.0389(9) 0.0518(10) 0.0240(8) -0.0169(7) -0.0051(7) -0.0019(8)
C234 0.0461(9) 0.0269(8) 0.0390(9) -0.0052(7) -0.0041(7) -0.0160(7)

loop_
_atom_type_symbol
_atom_type_description
_atom_type_scat_dispersion_real
_atom_type_scat_dispersion_imag
_atom_type_scat_source
C C 0.0181 0.0091 'International Tables Vol C Tables 4.2.6.8 and 6.1.1.4'
H H 0.0000 0.0000 'International Tables Vol C Tables 4.2.6.8 and 6.1.1.4'
O O 0.0492 0.0322 'International Tables Vol C Tables 4.2.6.8 and 6.1.1.4'
Si Si 0.2541 0.3302 'International Tables Vol C Tables 4.2.6.8 and 6.1.1.4'
P P 0.2955 0.4335 'International Tables Vol C Tables 4.2.6.8 and 6.1.1.4'
Ni Ni -3.0029 0.5091 'International Tables Vol C Tables 4.2.6.8 and 6.1.1.4'

loop_
_geom_angle_atom_site_label_1
_geom_angle_atom_site_label_2
_geom_angle_atom_site_label_3
_geom_angle
C21 Ni21 P21 82.26(4)
C21 Ni21 P22 82.30(4)
P21 Ni21 P22 164.542(16)
C21 Ni21 Si21 176.61(4)
P21 Ni21 Si21 95.180(15)
P22 Ni21 Si21 100.277(15)
C11 Ni11 P12 82.01(4)
C11 Ni11 P11 82.35(4)
P12 Ni11 P11 164.350(16)
C11 Ni11 Si11 172.80(4)
P12 Ni11 Si11 96.103(15)
P11 Ni11 Si11 99.492(15)
O11 P11 C120 100.46(6)
O11 P11 C123 99.11(6)
C120 P11 C123 107.58(6)
O11 P11 Ni11 106.25(3)
C120 P11 Ni11 115.64(5)
C123 P11 Ni11 123.76(5)
O22 P22 C233 101.41(6)
O22 P22 C230 99.49(6)
C233 P22 C230 106.44(7)
O22 P22 Ni21 106.63(4)
C233 P22 Ni21 117.42(5)
C230 P22 Ni21 121.91(5)
O12 P12 C133 99.51(6)
O12 P12 C130 100.52(6)
C133 P12 C130 107.54(7)
O12 P12 Ni11 107.14(3)
C133 P12 Ni11 121.43(5)
C130 P12 Ni11 117.06(5)
O21 P21 C220 100.27(5)
O21 P21 C223 99.48(6)
C220 P21 C223 108.19(6)
O21 P21 Ni21 107.02(3)
C220 P21 Ni21 120.96(5)
C223 P21 Ni21 117.17(5)
C27 Si21 Ni21 116.92(4)
C27 Si21 H21A 102.1(8)
Ni21 Si21 H21A 116.2(7)
C27 Si21 H21B 104.3(8)
Ni21 Si21 H21B 113.5(8)
H21A Si21 H21B 101.8(11)
C17 Si11 Ni11 116.50(4)
C17 Si11 H11A 105.3(8)
Ni11 Si11 H11A 114.4(8)
C17 Si11 H11B 102.8(8)
Ni11 Si11 H11B 115.1(8)
H11A Si11 H11B 100.8(11)
C16 C11 C12 116.29(11)
C16 C11 Ni11 121.60(10)
C12 C11 Ni11 121.58(9)
C15 C16 O11 119.83(11)
C15 C16 C11 123.00(12)
O11 C16 C11 117.14(11)
C12 C13 C14 117.59(12)
C12 C13 H13 121.2
C14 C13 H13 121.2
C112 C17 C18 116.74(13)
C112 C17 Si11 123.03(11)
C18 C17 Si11 120.22(10)
C13 C12 O12 119.48(11)
C13 C12 C11 123.45(12)
O12 C12 C11 117.06(11)
C16 C15 C14 117.99(12)
C16 C15 H15 121.0
C14 C15 H15 121.0
C19 C110 C111 119.63(15)
C19 C110 H110 120.2
C111 C110 H110 120.2
C111 C112 C17 121.45(14)
C111 C112 H112 119.3
C17 C112 H112 119.3
C110 C19 C18 119.77(15)
C110 C19 H19 120.1
C18 C19 H19 120.1
C19 C18 C17 122.20(14)
C19 C18 H18 118.9
C17 C18 H18 118.9
C15 C14 C13 121.66(12)
C15 C14 H14 119.2
C13 C14 H14 119.2
C110 C111 C112 120.21(15)
C110 C111 H111 119.9
C112 C111 H111 119.9
C125 C123 C124 111.27(12)
C125 C123 P11 109.42(10)
C124 C123 P11 111.52(10)
C125 C123 H123 108.2
C124 C123 H123 108.2
P11 C123 H123 108.2
C121 C120 C122 111.44(11)
C121 C120 P11 113.89(10)
C122 C120 P11 107.19(9)
C121 C120 H120 108.0
C122 C120 H120 108.0
P11 C120 H120 108.0
C123 C124 H12A 109.5
C123 C124 H12B 109.5
H12A C124 H12B 109.5
C123 C124 H12C 109.5
H12A C124 H12C 109.5
H12B C124 H12C 109.5
C120 C122 H12D 109.5
C120 C122 H12E 109.5
H12D C122 H12E 109.5
C120 C122 H12F 109.5
H12D C122 H12F 109.5
H12E C122 H12F 109.5
C120 C121 H12G 109.5
C120 C121 H12H 109.5
H12G C121 H12H 109.5
C120 C121 H12I 109.5
H12G C121 H12I 109.5
H12H C121 H12I 109.5
C123 C125 H12J 109.5
C123 C125 H12K 109.5
H12J C125 H12K 109.5
C123 C125 H12L 109.5
H12J C125 H12L 109.5
H12K C125 H12L 109.5
C132 C130 C131 112.03(12)
C132 C130 P12 111.52(10)
C131 C130 P12 109.25(10)
C132 C130 H130 108.0
C131 C130 H130 108.0
P12 C130 H130 108.0
C130 C131 H13A 109.5
C130 C131 H13B 109.5
H13A C131 H13B 109.5
C130 C131 H13C 109.5
H13A C131 H13C 109.5
H13B C131 H13C 109.5
C130 C132 H13D 109.5
C130 C132 H13E 109.5
H13D C132 H13E 109.5
C130 C132 H13F 109.5
H13D C132 H13F 109.5
H13E C132 H13F 109.5
C133 C134 H13G 109.5
C133 C134 H13H 109.5
H13G C134 H13H 109.5
C133 C134 H13I 109.5
H13G C134 H13I 109.5
H13H C134 H13I 109.5
C133 C135 H13J 109.5
C133 C135 H13K 109.5
H13J C135 H13K 109.5
C133 C135 H13L 109.5
H13J C135 H13L 109.5
H13K C135 H13L 109.5
C135 C133 C134 111.83(12)
C135 C133 P12 113.05(11)
C134 C133 P12 108.52(10)
C135 C133 H133 107.7
C134 C133 H133 107.7
P12 C133 H133 107.7
C12 O12 P12 111.27(8)
C16 O11 P11 111.35(8)
C22 C21 C26 116.38(11)
C22 C21 Ni21 122.02(9)
C26 C21 Ni21 121.56(9)
C26 C25 C24 117.77(12)
C26 C25 H25 121.1
C24 C25 H25 121.1
C25 C26 O21 119.33(11)
C25 C26 C21 123.34(12)
O21 C26 C21 117.34(11)
C23 C22 C21 123.13(12)
C23 C22 O22 119.91(11)
C21 C22 O22 116.96(11)
C22 C23 C24 117.72(12)
C22 C23 H23 121.1
C24 C23 H23 121.1
C23 C24 C25 121.66(12)
C23 C24 H24 119.2
C25 C24 H24 119.2
C28 C27 C212 116.93(13)
C28 C27 Si21 123.15(11)
C212 C27 Si21 119.92(11)
C29 C28 C27 121.33(16)
C29 C28 H28 119.3
C27 C28 H28 119.3
C211 C212 C27 121.90(14)
C211 C212 H212 119.0
C27 C212 H212 119.0
C210 C29 C28 120.02(16)
C210 C29 H29 120.0
C28 C29 H29 120.0
C210 C211 C212 120.07(15)
C210 C211 H211 120.0
C212 C211 H211 120.0
C211 C210 C29 119.75(15)
C211 C210 H210 120.1
C29 C210 H210 120.1
C26 O21 P21 111.49(8)
C22 O22 P22 111.89(8)
C225 C223 C224 111.39(12)
C225 C223 P21 112.85(10)
C224 C223 P21 108.49(10)
C225 C223 H223 108.0
C224 C223 H223 108.0
P21 C223 H223 108.0
C222 C220 C221 111.46(12)
C222 C220 P21 113.24(9)
C221 C220 P21 108.86(9)
C222 C220 H220 107.7
C221 C220 H220 107.7
P21 C220 H220 107.7
C220 C221 H22A 109.5
C220 C221 H22B 109.5
H22A C221 H22B 109.5
C220 C221 H22C 109.5
H22A C221 H22C 109.5
H22B C221 H22C 109.5
C220 C222 H22D 109.5
C220 C222 H22E 109.5
H22D C222 H22E 109.5
C220 C222 H22F 109.5
H22D C222 H22F 109.5
H22E C222 H22F 109.5
C223 C225 H22G 109.5
C223 C225 H22H 109.5
H22G C225 H22H 109.5
C223 C225 H22I 109.5
H22G C225 H22I 109.5
H22H C225 H22I 109.5
C223 C224 H22J 109.5
C223 C224 H22K 109.5
H22J C224 H22K 109.5
C223 C224 H22L 109.5
H22J C224 H22L 109.5
H22K C224 H22L 109.5
C235 C233 C234 110.43(13)
C235 C233 P22 114.32(11)
C234 C233 P22 108.52(10)
C235 C233 H233 107.8
C234 C233 H233 107.8
P22 C233 H233 107.8
C230 C231 H23A 109.5
C230 C231 H23B 109.5
H23A C231 H23B 109.5
C230 C231 H23C 109.5
H23A C231 H23C 109.5
H23B C231 H23C 109.5
C232 C230 C231 111.44(13)
C232 C230 P22 109.68(11)
C231 C230 P22 110.87(10)
C232 C230 H230 108.3
C231 C230 H230 108.3
P22 C230 H230 108.3
C230 C232 H23D 109.5
C230 C232 H23E 109.5
H23D C232 H23E 109.5
C230 C232 H23F 109.5
H23D C232 H23F 109.5
H23E C232 H23F 109.5
C233 C235 H23G 109.5
C233 C235 H23H 109.5
H23G C235 H23H 109.5
C233 C235 H23I 109.5
H23G C235 H23I 109.5
H23H C235 H23I 109.5
C233 C234 H23J 109.5
C233 C234 H23K 109.5
H23J C234 H23K 109.5
C233 C234 H23L 109.5
H23J C234 H23L 109.5
H23K C234 H23L 109.5

loop_
_geom_bond_atom_site_label_1
_geom_bond_atom_site_label_2
_geom_bond_distance
Ni21 C21 1.9124(12)
Ni21 P21 2.1206(4)
Ni21 P22 2.1322(4)
Ni21 Si21 2.2826(4)
Ni11 C11 1.9119(12)
Ni11 P12 2.1209(4)
Ni11 P11 2.1361(4)
Ni11 Si11 2.2815(4)
P11 O11 1.6717(9)
P11 C120 1.8258(13)
P11 C123 1.8303(14)
P22 O22 1.6695(9)
P22 C233 1.8282(14)
P22 C230 1.8317(14)
P12 O12 1.6684(9)
P12 C133 1.8282(15)
P12 C130 1.8293(14)
P21 O21 1.6667(9)
P21 C220 1.8255(13)
P21 C223 1.8301(13)
Si21 C27 1.8954(14)
Si21 H21A 1.412(19)
Si21 H21B 1.391(19)
Si11 C17 1.9040(14)
Si11 H11A 1.410(18)
Si11 H11B 1.451(19)
C11 C16 1.3918(18)
C11 C12 1.3930(18)
C16 C15 1.3875(18)
C16 O11 1.3908(15)
C13 C12 1.3856(18)
C13 C14 1.3933(19)
C13 H13 0.9500
C17 C112 1.4008(19)
C17 C18 1.402(2)
C12 O12 1.3927(15)
C15 C14 1.3920(19)
C15 H15 0.9500
C110 C19 1.382(2)
C110 C111 1.390(3)
C110 H110 0.9500
C112 C111 1.393(2)
C112 H112 0.9500
C19 C18 1.389(2)
C19 H19 0.9500
C18 H18 0.9500
C14 H14 0.9500
C111 H111 0.9500
C123 C125 1.528(2)
C123 C124 1.5321(19)
C123 H123 1.0000
C120 C121 1.5310(19)
C120 C122 1.5362(19)
C120 H120 1.0000
C124 H12A 0.9800
C124 H12B 0.9800
C124 H12C 0.9800
C122 H12D 0.9800
C122 H12E 0.9800
C122 H12F 0.9800
C121 H12G 0.9800
C121 H12H 0.9800
C121 H12I 0.9800
C125 H12J 0.9800
C125 H12K 0.9800
C125 H12L 0.9800
C130 C132 1.5298(19)
C130 C131 1.530(2)
C130 H130 1.0000
C131 H13A 0.9800
C131 H13B 0.9800
C131 H13C 0.9800
C132 H13D 0.9800
C132 H13E 0.9800
C132 H13F 0.9800
C134 C133 1.532(2)
C134 H13G 0.9800
C134 H13H 0.9800
C134 H13I 0.9800
C135 C133 1.532(2)
C135 H13J 0.9800
C135 H13K 0.9800
C135 H13L 0.9800
C133 H133 1.0000
C21 C22 1.3918(18)
C21 C26 1.3920(18)
C25 C26 1.3838(18)
C25 C24 1.3946(19)
C25 H25 0.9500
C26 O21 1.3886(15)
C22 C23 1.3897(18)
C22 O22 1.3932(15)
C23 C24 1.3937(19)
C23 H23 0.9500
C24 H24 0.9500
C27 C28 1.396(2)
C27 C212 1.398(2)
C28 C29 1.395(2)
C28 H28 0.9500
C212 C211 1.384(2)
C212 H212 0.9500
C29 C210 1.383(3)
C29 H29 0.9500
C211 C210 1.375(3)
C211 H211 0.9500
C210 H210 0.9500
C223 C225 1.5300(19)
C223 C224 1.536(2)
C223 H223 1.0000
C220 C222 1.5310(19)
C220 C221 1.531(2)
C220 H220 1.0000
C221 H22A 0.9800
C221 H22B 0.9800
C221 H22C 0.9800
C222 H22D 0.9800
C222 H22E 0.9800
C222 H22F 0.9800
C225 H22G 0.9800
C225 H22H 0.9800
C225 H22I 0.9800
C224 H22J 0.9800
C224 H22K 0.9800
C224 H22L 0.9800
C233 C235 1.527(2)
C233 C234 1.530(2)
C233 H233 1.0000
C231 C230 1.529(2)
C231 H23A 0.9800
C231 H23B 0.9800
C231 H23C 0.9800
C230 C232 1.522(2)
C230 H230 1.0000
C232 H23D 0.9800
C232 H23E 0.9800
C232 H23F 0.9800
C235 H23G 0.9800
C235 H23H 0.9800
C235 H23I 0.9800
C234 H23J 0.9800
C234 H23K 0.9800
C234 H23L 0.9800

loop_
_geom_torsion_atom_site_label_1
_geom_torsion_atom_site_label_2
_geom_torsion_atom_site_label_3
_geom_torsion_atom_site_label_4
_geom_torsion
C11 Ni11 P11 O11 -6.07(5)
P12 Ni11 P11 O11 -3.90(8)
Si11 Ni11 P11 O11 -179.03(4)
C11 Ni11 P11 C120 104.39(6)
P12 Ni11 P11 C120 106.56(8)
Si11 Ni11 P11 C120 -68.57(5)
C11 Ni11 P11 C123 -119.23(7)
P12 Ni11 P11 C123 -117.07(8)
Si11 Ni11 P11 C123 67.81(6)
C21 Ni21 P22 O22 3.18(5)
P21 Ni21 P22 O22 0.33(8)
Si21 Ni21 P22 O22 -179.06(4)
C21 Ni21 P22 C233 -109.62(6)
P21 Ni21 P22 C233 -112.47(8)
Si21 Ni21 P22 C233 68.15(5)
C21 Ni21 P22 C230 116.06(7)
P21 Ni21 P22 C230 113.21(8)
Si21 Ni21 P22 C230 -66.18(6)
C11 Ni11 P12 O12 -7.24(5)
P11 Ni11 P12 O12 -9.41(8)
Si11 Ni11 P12 O12 165.76(4)
C11 Ni11 P12 C133 -120.27(7)
P11 Ni11 P12 C133 -122.43(8)
Si11 Ni11 P12 C133 52.73(6)
C11 Ni11 P12 C130 104.60(6)
P11 Ni11 P12 C130 102.44(8)
Si11 Ni11 P12 C130 -82.40(5)
C21 Ni21 P21 O21 4.94(5)
P22 Ni21 P21 O21 7.79(8)
Si21 Ni21 P21 O21 -172.82(4)
C21 Ni21 P21 C220 118.58(6)
P22 Ni21 P21 C220 121.43(8)
Si21 Ni21 P21 C220 -59.17(6)
C21 Ni21 P21 C223 -105.60(6)
P22 Ni21 P21 C223 -102.75(8)
Si21 Ni21 P21 C223 76.64(5)
C21 Ni21 Si21 C27 90.7(7)
P21 Ni21 Si21 C27 131.71(5)
P22 Ni21 Si21 C27 -48.45(5)
C11 Ni11 Si11 C17 -55.5(3)
P12 Ni11 Si11 C17 -129.91(5)
P11 Ni11 Si11 C17 48.77(5)
P12 Ni11 C11 C16 -179.20(10)
P11 Ni11 C11 C16 0.21(10)
Si11 Ni11 C11 C16 105.5(3)
P12 Ni11 C11 C12 9.50(10)
P11 Ni11 C11 C12 -171.09(10)
Si11 Ni11 C11 C12 -65.8(4)
C12 C11 C16 C15 1.12(18)
Ni11 C11 C16 C15 -170.61(10)
C12 C11 C16 O11 179.21(10)
Ni11 C11 C16 O11 7.48(16)
Ni11 Si11 C17 C112 -122.29(11)
Ni11 Si11 C17 C18 58.82(12)
C14 C13 C12 O12 179.88(11)
C14 C13 C12 C11 0.91(19)
C16 C11 C12 C13 -1.68(18)
Ni11 C11 C12 C13 170.06(10)
C16 C11 C12 O12 179.33(10)
Ni11 C11 C12 O12 -8.93(16)
O11 C16 C15 C14 -177.88(11)
C11 C16 C15 C14 0.16(19)
C18 C17 C112 C111 0.2(2)
Si11 C17 C112 C111 -178.77(12)
C111 C110 C19 C18 0.0(2)
C110 C19 C18 C17 0.0(2)
C112 C17 C18 C19 -0.1(2)
Si11 C17 C18 C19 178.87(11)
C16 C15 C14 C13 -1.00(19)
C12 C13 C14 C15 0.48(19)
C19 C110 C111 C112 0.1(2)
C17 C112 C111 C110 -0.2(2)
O11 P11 C123 C125 -73.72(11)
C120 P11 C123 C125 -177.83(10)
Ni11 P11 C123 C125 42.91(12)
O11 P11 C123 C124 162.74(10)
C120 P11 C123 C124 58.64(11)
Ni11 P11 C123 C124 -80.63(11)
O11 P11 C120 C121 -57.88(11)
C123 P11 C120 C121 45.27(12)
Ni11 P11 C120 C121 -171.72(9)
O11 P11 C120 C122 65.87(10)
C123 P11 C120 C122 169.02(9)
Ni11 P11 C120 C122 -47.98(10)
O12 P12 C130 C132 -164.55(10)
C133 P12 C130 C132 -60.96(12)
Ni11 P12 C130 C132 79.89(11)
O12 P12 C130 C131 71.06(10)
C133 P12 C130 C131 174.65(10)
Ni11 P12 C130 C131 -44.50(11)
O12 P12 C133 C135 57.14(11)
C130 P12 C133 C135 -47.17(12)
Ni11 P12 C133 C135 174.05(8)
O12 P12 C133 C134 -67.52(10)
C130 P12 C133 C134 -171.83(9)
Ni11 P12 C133 C134 49.39(11)
C13 C12 O12 P12 -177.56(9)
C11 C12 O12 P12 1.47(14)
C133 P12 O12 C12 132.31(9)
C130 P12 O12 C12 -117.70(9)
Ni11 P12 O12 C12 5.08(9)
C15 C16 O11 P11 165.83(10)
C11 C16 O11 P11 -12.33(14)
C120 P11 O11 C16 -109.42(9)
C123 P11 O11 C16 140.66(9)
Ni11 P11 O11 C16 11.39(9)
P21 Ni21 C21 C22 177.89(10)
P22 Ni21 C21 C22 -1.34(10)
Si21 Ni21 C21 C22 -140.9(6)
P21 Ni21 C21 C26 -4.58(9)
P22 Ni21 C21 C26 176.18(10)
Si21 Ni21 C21 C26 36.6(7)
C24 C25 C26 O21 179.61(11)
C24 C25 C26 C21 -0.68(18)
C22 C21 C26 C25 0.38(18)
Ni21 C21 C26 C25 -177.27(9)
C22 C21 C26 O21 -179.90(10)
Ni21 C21 C26 O21 2.45(15)
C26 C21 C22 C23 0.38(18)
Ni21 C21 C22 C23 178.03(10)
C26 C21 C22 O22 -179.17(10)
Ni21 C21 C22 O22 -1.53(16)
C21 C22 C23 C24 -0.80(19)
O22 C22 C23 C24 178.75(11)
C22 C23 C24 C25 0.48(19)
C26 C25 C24 C23 0.22(19)
Ni21 Si21 C27 C28 130.62(12)
Ni21 Si21 C27 C212 -50.43(12)
C212 C27 C28 C29 0.0(2)
Si21 C27 C28 C29 179.03(14)
C28 C27 C212 C211 0.1(2)
Si21 C27 C212 C211 -178.93(12)
C27 C28 C29 C210 -0.6(3)
C27 C212 C211 C210 0.4(2)
C212 C211 C210 C29 -1.0(3)
C28 C29 C210 C211 1.1(3)
C25 C26 O21 P21 -177.99(9)
C21 C26 O21 P21 2.28(13)
C220 P21 O21 C26 -132.23(8)
C223 P21 O21 C26 117.16(9)
Ni21 P21 O21 C26 -5.20(8)
C23 C22 O22 P22 -175.27(9)
C21 C22 O22 P22 4.30(14)
C233 P22 O22 C22 118.55(9)
C230 P22 O22 C22 -132.39(9)
Ni21 P22 O22 C22 -4.85(9)
O21 P21 C223 C225 163.27(11)
C220 P21 C223 C225 59.08(13)
Ni21 P21 C223 C225 -81.93(12)
O21 P21 C223 C224 -72.79(10)
C220 P21 C223 C224 -176.98(10)
Ni21 P21 C223 C224 42.00(11)
O21 P21 C220 C222 -54.37(11)
C223 P21 C220 C222 49.27(12)
Ni21 P21 C220 C222 -171.48(9)
O21 P21 C220 C221 70.21(10)
C223 P21 C220 C221 173.85(10)
Ni21 P21 C220 C221 -46.90(11)
O22 P22 C233 C235 57.85(12)
C230 P22 C233 C235 -45.74(13)
Ni21 P22 C233 C235 173.55(9)
O22 P22 C233 C234 -65.88(11)
C230 P22 C233 C234 -169.47(10)
Ni21 P22 C233 C234 49.81(11)
O22 P22 C230 C232 74.22(11)
C233 P22 C230 C232 179.20(11)
Ni21 P22 C230 C232 -42.26(12)
O22 P22 C230 C231 -162.29(11)
C233 P22 C230 C231 -57.32(13)
Ni21 P22 C230 C231 81.22(12)
